data_4323986
loop_
_publ_author_name
'Linfeng Chen'
'F. Albert Cotton'

_publ_section_title
;
 Synthesis, Structure, and Reactivity of [Zr6Cl18H5]2-, the First
 Paramagnetic Species of Its Class
;
_journal_name_full 'Inorganic Chemistry'
_journal_page_first 7364
_journal_page_last 7369
_journal_paper_doi 10.1021/ic960454q
_journal_volume 35
_journal_year 1996
_chemical_compound_source 'reaction of [Ph4P]3[Zr6Cl18H5] with TiCl4 and [Ph4P]2[ZrCl6]'
_chemical_formula_analytical 'not measured'
_chemical_formula_moiety 'C24 H20 P,Cl9 Zr2'
_chemical_formula_structural '[(C6 H5)P][Zr2 Cl9]'
_chemical_formula_sum 'C24 H20 Cl9 P Zr2'
_chemical_formula_weight 840.86
_chemical_name_systematic
; 
 tetraphenylphosphonium tris-\m-chloro-hexachloro-di-
 zirconium 
;
_space_group_IT_number 2
_symmetry_cell_setting triclinic
_symmetry_space_group_name_Hall '-P 1'
_symmetry_space_group_name_H-M 'P -1'
_atom_sites_solution_hydrogens geom
_atom_sites_solution_primary direct
_atom_sites_solution_secondary difmap
_audit_creation_method SHELXL
_cell_angle_alpha 110.39(7)
_cell_angle_beta 98.29(7)
_cell_angle_gamma 73.12(4)
_cell_formula_units_Z 2
_cell_length_a 12.380(5)
_cell_length_b 12.883(5)
_cell_length_c 11.000(4)
_cell_measurement_reflns_used 218
_cell_measurement_temperature 213(2)
_cell_measurement_theta_max 20.8
_cell_measurement_theta_min 9.0
_cell_volume 1571.8(13)
_computing_cell_refinement Madnes
_computing_data_collection 'MicroVax 3900'
_computing_data_reduction absurd
_computing_molecular_graphics ORTEP
_computing_structure_refinement 'SHELXL-93 (Sheldrick, 1993)'
_computing_structure_solution 'SHELXS-86 (Sheldrick, 1990)'
_diffrn_ambient_temperature 213(2)
_diffrn_measurement_device 'Enraf-Nonius FAST'
_diffrn_measurement_method 'frame data from omega scans'
_diffrn_radiation_monochromator graphite
_diffrn_radiation_source 'fine-focus sealed tube'
_diffrn_radiation_type 'Mo K\a'
_diffrn_radiation_wavelength 0.71073
_diffrn_reflns_av_R_equivalents 0.0693
_diffrn_reflns_av_sigmaI/netI 0.0469
_diffrn_reflns_limit_h_max 13
_diffrn_reflns_limit_h_min -13
_diffrn_reflns_limit_k_max 13
_diffrn_reflns_limit_k_min -13
_diffrn_reflns_limit_l_max 11
_diffrn_reflns_limit_l_min -11
_diffrn_reflns_number 8762
_diffrn_reflns_theta_max 22.48
_diffrn_reflns_theta_min 2.17
_diffrn_standards_number none
_exptl_absorpt_coefficient_mu 1.494
_exptl_absorpt_correction_type none
_exptl_crystal_colour irregular
_exptl_crystal_density_diffrn 1.777
_exptl_crystal_density_meas ?
_exptl_crystal_description 'pale yellow'
_exptl_crystal_F_000 824
_exptl_crystal_size_max 0.31
_exptl_crystal_size_mid 0.30
_exptl_crystal_size_min 0.28
_refine_diff_density_max 0.521
_refine_diff_density_min -0.743
_refine_diff_density_rms 0.126
_refine_ls_extinction_method none
_refine_ls_goodness_of_fit_all 1.065
_refine_ls_goodness_of_fit_obs 1.094
_refine_ls_hydrogen_treatment refall
_refine_ls_matrix_type full
_refine_ls_number_parameters 325
_refine_ls_number_reflns 3879
_refine_ls_number_restraints 0
_refine_ls_restrained_S_all 1.085
_refine_ls_restrained_S_obs 1.094
_refine_ls_R_factor_all 0.0652
_refine_ls_R_factor_obs 0.0502
_refine_ls_shift/esd_max 0.000
_refine_ls_shift/esd_mean 0.000
_refine_ls_structure_factor_coef Fsqd
_refine_ls_weighting_details 'w=1/[\s^2^(Fo^2^)+(0.0259P)^2^+15.0089P] where P=(Fo^2^+2Fc^2^)/3'
_refine_ls_weighting_scheme calc
_refine_ls_wR_factor_all 0.1232
_refine_ls_wR_factor_obs 0.1119
_reflns_number_observed 3208
_reflns_number_total 3883
_reflns_observed_criterion >2sigma(I)
_cod_data_source_file ic960454q_4.cif
_cod_data_source_block '[Ph4P][Zr2Cl9](4a)'
_cod_depositor_comments
;
The following automatic conversions were performed:

'_exptl_crystal_density_meas' value 'not measured' was changed to '?'
- the value is perceived as not measured.

Automatic conversion script
Id: cif_fix_values 3008 2015-01-20 13:52:24Z robertas 

The following automatic conversions were performed:

'_refine_ls_weighting_scheme' value 'calc
w=1/[\s^2^(Fo^2^)+(0.0259P)^2^+15.0089P] where P=(Fo^2^+2Fc^2^)/3'
was changed to 'calc'. New tag '_refine_ls_weighting_details' was
created. The value of the new tag was set to
'w=1/[\s^2^(Fo^2^)+(0.0259P)^2^+15.0089P] where P=(Fo^2^+2Fc^2^)/3'.

Automatic conversion script
Id: cif_fix_values 3143 2015-03-26 13:38:13Z robertas 
;
_cod_original_cell_volume 1572(1)
_cod_database_code 4323986

loop_
_symmetry_equiv_pos_as_xyz
'x, y, z'
'-x, -y, -z'

loop_
_atom_site_aniso_label
_atom_site_aniso_U_11
_atom_site_aniso_U_22
_atom_site_aniso_U_33
_atom_site_aniso_U_23
_atom_site_aniso_U_13
_atom_site_aniso_U_12
Zr1 0.0311(4) 0.0307(5) 0.0367(5) 0.0101(4) 0.0090(3) -0.0033(3)
Zr2 0.0246(4) 0.0307(5) 0.0310(5) 0.0054(4) 0.0041(3) -0.0066(3)
Cl1 0.0332(11) 0.0431(12) 0.0344(11) 0.0199(10) 0.0031(8) 0.0056(9)
Cl2 0.0230(10) 0.0398(12) 0.0536(14) 0.0069(11) 0.0020(9) -0.0019(9)
Cl3 0.0383(11) 0.0201(10) 0.0387(11) 0.0090(9) 0.0112(8) -0.0041(8)
Cl4 0.0563(14) 0.0298(12) 0.075(2) 0.0076(12) 0.0286(12) -0.0032(10)
Cl5 0.0330(11) 0.0370(12) 0.0341(11) -0.0026(10) -0.0006(8) -0.0082(9)
Cl6 0.0316(10) 0.0347(11) 0.0331(11) -0.0022(9) 0.0077(8) -0.0153(8)
Cl7 0.0503(13) 0.0579(15) 0.0299(12) 0.0135(11) 0.0076(9) -0.0095(11)
Cl8 0.0272(10) 0.0412(12) 0.0642(15) 0.0174(11) 0.0149(9) -0.0036(9)
Cl9 0.0483(13) 0.0528(14) 0.0493(14) 0.0199(12) 0.0103(10) -0.0183(11)
P1 0.0197(9) 0.0136(9) 0.0206(10) 0.0034(8) 0.0034(7) -0.0032(7)
C111 0.024(4) 0.010(4) 0.025(4) 0.004(3) 0.012(3) 0.003(3)
C112 0.028(4) 0.028(4) 0.032(5) 0.009(4) 0.006(3) -0.005(3)
C113 0.042(5) 0.027(4) 0.034(5) 0.014(4) 0.008(4) -0.003(4)
C114 0.052(6) 0.038(5) 0.040(5) 0.009(4) 0.025(4) -0.016(4)
C115 0.032(5) 0.035(5) 0.049(6) 0.006(4) 0.014(4) -0.011(4)
C116 0.026(4) 0.024(4) 0.034(5) 0.005(4) 0.004(3) -0.005(3)
C121 0.026(4) 0.011(4) 0.024(4) 0.005(3) 0.000(3) -0.008(3)
C122 0.024(4) 0.025(4) 0.020(4) 0.007(3) 0.001(3) -0.002(3)
C123 0.046(5) 0.046(6) 0.037(5) 0.025(5) -0.012(4) -0.028(4)
C124 0.064(6) 0.035(5) 0.026(5) 0.018(4) -0.013(4) -0.022(5)
C125 0.062(6) 0.022(5) 0.025(5) 0.002(4) 0.003(4) -0.006(4)
C126 0.036(4) 0.025(5) 0.029(4) 0.009(4) 0.003(3) -0.003(4)
C131 0.020(4) 0.021(4) 0.017(4) 0.000(3) -0.002(3) -0.005(3)
C132 0.023(4) 0.022(4) 0.026(4) 0.007(4) -0.002(3) 0.003(3)
C133 0.031(4) 0.027(5) 0.043(5) 0.014(4) -0.003(4) 0.006(4)
C134 0.032(5) 0.044(6) 0.049(6) 0.010(5) 0.008(4) 0.003(4)
C135 0.039(5) 0.045(6) 0.046(5) 0.012(5) 0.022(4) -0.003(4)
C136 0.034(4) 0.026(4) 0.047(5) 0.017(4) 0.010(4) 0.002(4)
C141 0.023(4) 0.023(4) 0.027(4) 0.013(4) 0.005(3) -0.004(3)
C142 0.028(4) 0.019(4) 0.022(4) 0.002(3) 0.002(3) -0.003(3)
C143 0.035(5) 0.036(5) 0.036(5) 0.021(4) 0.001(4) 0.003(4)
C144 0.032(4) 0.041(5) 0.028(5) 0.010(4) -0.007(3) -0.010(4)
C145 0.058(6) 0.037(5) 0.023(5) 0.001(4) -0.009(4) -0.021(4)
C146 0.056(5) 0.013(4) 0.029(5) 0.006(4) -0.008(4) -0.015(4)

loop_
_atom_site_label
_atom_site_type_symbol
_atom_site_fract_x
_atom_site_fract_y
_atom_site_fract_z
_atom_site_U_iso_or_equiv
_atom_site_thermal_displace_type
_atom_site_occupancy
_atom_site_calc_flag
_atom_site_refinement_flags
_atom_site_disorder_group
Zr1 Zr 0.65162(6) 0.11524(7) 0.19404(8) 0.0333(2) Uani 1 d . .
Zr2 Zr 0.49109(6) 0.27219(7) 0.47525(7) 0.0298(2) Uani 1 d . .
Cl1 Cl 0.6854(2) 0.1255(2) 0.4328(2) 0.0382(5) Uani 1 d . .
Cl2 Cl 0.3176(2) 0.4050(2) 0.4609(2) 0.0424(5) Uani 1 d . .
Cl3 Cl 0.5762(2) 0.3311(2) 0.3159(2) 0.0323(5) Uani 1 d . .
Cl4 Cl 0.7000(2) -0.0834(2) 0.1346(3) 0.0553(6) Uani 1 d . .
Cl5 Cl 0.5749(2) 0.3863(2) 0.6564(2) 0.0390(5) Uani 1 d . .
Cl6 Cl 0.4526(2) 0.1292(2) 0.2533(2) 0.0346(5) Uani 1 d . .
Cl7 Cl 0.5788(2) 0.1419(2) -0.0030(2) 0.0467(6) Uani 1 d . .
Cl8 Cl 0.8294(2) 0.1462(2) 0.1944(2) 0.0439(5) Uani 1 d . .
Cl9 Cl 0.4304(2) 0.1720(2) 0.5816(2) 0.0472(6) Uani 1 d . .
P1 P 0.10144(14) 0.71733(15) 0.1417(2) 0.0185(4) Uani 1 d . .
C111 C 0.0365(6) 0.6816(6) 0.2531(7) 0.021(2) Uani 1 d . .
C112 C 0.0961(6) 0.6713(6) 0.3660(7) 0.029(2) Uani 1 d . .
H112 H 0.1695(6) 0.6819(6) 0.3831(7) 0.035 Uiso 1 calc R .
C113 C 0.0482(7) 0.6454(6) 0.4537(8) 0.034(2) Uani 1 d . .
H113 H 0.0900(7) 0.6360(6) 0.5293(8) 0.041 Uiso 1 calc R .
C114 C -0.0608(7) 0.6333(7) 0.4312(8) 0.041(2) Uani 1 d . .
H114 H -0.0936(7) 0.6170(7) 0.4921(8) 0.049 Uiso 1 calc R .
C115 C -0.1207(7) 0.6450(7) 0.3206(9) 0.039(2) Uani 1 d . .
H115 H -0.1946(7) 0.6359(7) 0.3053(9) 0.047 Uiso 1 calc R .
C116 C -0.0742(6) 0.6702(6) 0.2299(8) 0.029(2) Uani 1 d . .
H116 H -0.1164(6) 0.6794(6) 0.1545(8) 0.035 Uiso 1 calc R .
C121 C 0.1442(5) 0.8463(6) 0.2363(7) 0.020(2) Uani 1 d . .
C122 C 0.2500(6) 0.8572(6) 0.2304(7) 0.024(2) Uani 1 d . .
H122 H 0.3029(6) 0.7974(6) 0.1756(7) 0.029 Uiso 1 calc R .
C123 C 0.2779(7) 0.9587(7) 0.3072(8) 0.038(2) Uani 1 d . .
H123 H 0.3504(7) 0.9672(7) 0.3051(8) 0.045 Uiso 1 calc R .
C124 C 0.1997(8) 1.0460(7) 0.3854(8) 0.039(2) Uani 1 d . .
H124 H 0.2193(8) 1.1138(7) 0.4376(8) 0.047 Uiso 1 calc R .
C125 C 0.0919(8) 1.0353(7) 0.3882(8) 0.039(2) Uani 1 d . .
H125 H 0.0379(8) 1.0965(7) 0.4400(8) 0.047 Uiso 1 calc R .
C126 C 0.0643(6) 0.9353(6) 0.3153(7) 0.031(2) Uani 1 d . .
H126 H -0.0080(6) 0.9267(6) 0.3186(7) 0.037 Uiso 1 calc R .
C131 C 0.2166(5) 0.6003(6) 0.0680(6) 0.021(2) Uani 1 d . .
C132 C 0.2507(6) 0.5020(6) 0.1023(7) 0.026(2) Uani 1 d . .
H132 H 0.2177(6) 0.4972(6) 0.1713(7) 0.032 Uiso 1 calc R .
C133 C 0.3344(6) 0.4100(7) 0.0340(8) 0.037(2) Uani 1 d . .
H133 H 0.3567(6) 0.3423(7) 0.0560(8) 0.044 Uiso 1 calc R .
C134 C 0.3842(7) 0.4170(8) 0.9362(9) 0.045(2) Uani 1 d . .
H134 H 0.4417(7) 0.3546(8) 0.8921(9) 0.054 Uiso 1 calc R .
C135 C 0.3514(7) 0.5143(8) 0.9010(9) 0.044(2) Uani 1 d . .
H135 H 0.3858(7) 0.5182(8) 0.8324(9) 0.052 Uiso 1 calc R .
C136 C 0.2674(6) 0.6067(7) -0.0332(8) 0.036(2) Uani 1 d . .
H136 H 0.2448(6) 0.6736(7) -0.0569(8) 0.043 Uiso 1 calc R .
C141 C 1.0048(6) -0.2573(6) 0.0105(7) 0.023(2) Uani 1 d . .
C142 C 0.9600(6) -0.1484(6) 0.0010(7) 0.025(2) Uani 1 d . .
H142 H 0.9794(6) -0.0849(6) 0.0646(7) 0.030 Uiso 1 calc R .
C143 C 0.8860(6) -0.1334(7) -0.1033(8) 0.036(2) Uani 1 d . .
H143 H 0.8543(6) -0.0595(7) -0.1093(8) 0.044 Uiso 1 calc R .
C144 C 0.8597(6) -0.2258(7) -0.1966(8) 0.035(2) Uani 1 d . .
H144 H 0.8092(6) -0.2153(7) -0.2664(8) 0.042 Uiso 1 calc R .
C145 C 0.9058(7) -0.3332(7) -0.1896(8) 0.041(2) Uani 1 d . .
H145 H 0.8886(7) -0.3963(7) -0.2562(8) 0.049 Uiso 1 calc R .
C146 C 0.9778(7) -0.3510(6) -0.0856(7) 0.033(2) Uani 1 d . .
H146 H 1.0078(7) -0.4253(6) -0.0803(7) 0.040 Uiso 1 calc R .

loop_
_atom_type_symbol
_atom_type_description
_atom_type_scat_dispersion_real
_atom_type_scat_dispersion_imag
_atom_type_scat_source
C C 0.0033 0.0016 'International Tables Vol C Tables 4.2.6.8 and 6.1.1.4'
H H 0.0000 0.0000 'International Tables Vol C Tables 4.2.6.8 and 6.1.1.4'
Zr Zr -2.9673 0.5597 'International Tables Vol C Tables 4.2.6.8 and 6.1.1.4'
Cl Cl 0.1484 0.1585 'International Tables Vol C Tables 4.2.6.8 and 6.1.1.4'
P P 0.1023 0.0942 'International Tables Vol C Tables 4.2.6.8 and 6.1.1.4'

loop_
_geom_angle_atom_site_label_1
_geom_angle_atom_site_label_2
_geom_angle_atom_site_label_3
_geom_angle
_geom_angle_site_symmetry_1
_geom_angle_site_symmetry_3
_geom_angle_publ_flag
Cl4 Zr1 Cl7 100.9(1) . . ?
Cl4 Zr1 Cl8 100.25(9) . . ?
Cl7 Zr1 Cl8 97.9(1) . . ?
Cl4 Zr1 Cl1 89.1(1) . . ?
Cl7 Zr1 Cl1 165.27(8) . . ?
Cl8 Zr1 Cl1 90.8(1) . . ?
Cl4 Zr1 Cl3 163.67(8) . . ?
Cl7 Zr1 Cl3 91.0(1) . . ?
Cl8 Zr1 Cl3 88.93(9) . . ?
Cl1 Zr1 Cl3 77.2(1) . . ?
Cl4 Zr1 Cl6 91.58(9) . . ?
Cl7 Zr1 Cl6 90.50(9) . . ?
Cl8 Zr1 Cl6 163.87(8) . . ?
Cl1 Zr1 Cl6 78.37(9) . . ?
Cl3 Zr1 Cl6 77.12(8) . . ?
Cl4 Zr1 Zr2 117.30(9) . . ?
Cl7 Zr1 Zr2 118.97(7) . . ?
Cl8 Zr1 Zr2 117.86(9) . . ?
Cl1 Zr1 Zr2 46.32(6) . . ?
Cl3 Zr1 Zr2 46.46(7) . . ?
Cl6 Zr1 Zr2 46.20(7) . . ?
Cl5 Zr2 Cl9 97.54(9) . . ?
Cl5 Zr2 Cl2 99.4(1) . . ?
Cl9 Zr2 Cl2 98.09(9) . . ?
Cl5 Zr2 Cl6 164.58(7) . . ?
Cl9 Zr2 Cl6 90.66(9) . . ?
Cl2 Zr2 Cl6 92.3(1) . . ?
Cl5 Zr2 Cl1 88.3(1) . . ?
Cl9 Zr2 Cl1 92.84(9) . . ?
Cl2 Zr2 Cl1 165.62(8) . . ?
Cl6 Zr2 Cl1 78.2(1) . . ?
Cl5 Zr2 Cl3 92.62(8) . . ?
Cl9 Zr2 Cl3 165.31(8) . . ?
Cl2 Zr2 Cl3 90.65(9) . . ?
Cl6 Zr2 Cl3 77.14(7) . . ?
Cl1 Zr2 Cl3 76.82(8) . . ?
Cl5 Zr2 Zr1 118.38(7) . . ?
Cl9 Zr2 Zr1 119.04(8) . . ?
Cl2 Zr2 Zr1 119.88(8) . . ?
Cl6 Zr2 Zr1 46.35(6) . . ?
Cl1 Zr2 Zr1 45.95(7) . . ?
Cl3 Zr2 Zr1 46.34(5) . . ?
Zr1 Cl1 Zr2 87.7(1) . . y
Zr1 Cl3 Zr2 87.20(8) . . y
Zr2 Cl6 Zr1 87.45(9) . . y
C131 P1 C141 105.9(3) . 1_465 ?
C131 P1 C111 110.3(3) . . ?
C141 P1 C111 111.8(3) 1_465 . ?
C131 P1 C121 113.2(3) . . ?
C141 P1 C121 110.0(3) 1_465 . ?
C111 P1 C121 105.8(3) . . ?
C112 C111 C116 120.0(6) . . ?
C112 C111 P1 118.6(5) . . ?
C116 C111 P1 121.3(6) . . ?
C111 C112 C113 120.0(7) . . ?
C112 C113 C114 120.3(8) . . ?
C115 C114 C113 119.9(7) . . ?
C114 C115 C116 121.0(7) . . ?
C115 C116 C111 118.8(7) . . ?
C122 C121 C126 121.1(7) . . ?
C122 C121 P1 121.8(5) . . ?
C126 C121 P1 117.1(5) . . ?
C121 C122 C123 118.9(7) . . ?
C124 C123 C122 120.1(8) . . ?
C123 C124 C125 120.5(8) . . ?
C126 C125 C124 119.8(8) . . ?
C125 C126 C121 119.5(7) . . ?
C132 C131 C136 119.6(7) . . ?
C132 C131 P1 122.1(5) . . ?
C136 C131 P1 118.2(5) . . ?
C131 C132 C133 119.4(7) . . ?
C134 C133 C132 120.7(8) 1_554 . ?
C133 C134 C135 120.6(8) 1_556 . ?
C134 C135 C136 119.8(8) . 1_556 ?
C135 C136 C131 119.9(7) 1_554 . ?
C142 C141 C146 119.7(7) . . ?
C142 C141 P1 122.0(6) . 1_645 ?
C146 C141 P1 118.3(5) . 1_645 ?
C141 C142 C143 119.7(7) . . ?
C144 C143 C142 120.0(7) . . ?
C145 C144 C143 120.5(7) . . ?
C144 C145 C146 121.0(8) . . ?
C145 C146 C141 119.0(7) . . ?

loop_
_geom_bond_atom_site_label_1
_geom_bond_atom_site_label_2
_geom_bond_distance
_geom_bond_site_symmetry_2
_geom_bond_publ_flag
Zr1 Cl4 2.322(3) . y
Zr1 Cl7 2.325(3) . y
Zr1 Cl8 2.347(2) . y
Zr1 Cl1 2.562(2) . y
Zr1 Cl3 2.580(3) . y
Zr1 Cl6 2.580(2) . y
Zr1 Zr2 3.562(3) . y
Zr2 Cl5 2.336(3) . y
Zr2 Cl9 2.339(2) . y
Zr2 Cl2 2.350(2) . y
Zr2 Cl6 2.573(3) . y
Zr2 Cl1 2.578(2) . y
Zr2 Cl3 2.585(2) . y
P1 C131 1.788(7) . ?
P1 C141 1.796(7) 1_465 ?
P1 C111 1.804(7) . ?
P1 C121 1.808(7) . ?
C111 C112 1.38(1) . ?
C111 C116 1.40(1) . ?
C112 C113 1.38(1) . ?
C113 C114 1.38(1) . ?
C114 C115 1.36(1) . ?
C115 C116 1.39(1) . ?
C121 C122 1.37(1) . ?
C121 C126 1.39(1) . ?
C122 C123 1.40(1) . ?
C123 C124 1.37(1) . ?
C124 C125 1.39(1) . ?
C125 C126 1.37(1) . ?
C131 C132 1.38(1) . ?
C131 C136 1.39(1) . ?
C132 C133 1.39(1) . ?
C133 C134 1.35(1) 1_554 ?
C134 C133 1.35(1) 1_556 ?
C134 C135 1.37(1) . ?
C135 C136 1.39(1) 1_556 ?
C136 C135 1.39(1) 1_554 ?
C141 C142 1.39(19) . ?
C141 C146 1.39(1) . ?
C141 P1 1.796(7) 1_645 ?
C142 C143 1.39(1) . ?
C143 C144 1.36(1) . ?
C144 C145 1.36(1) . ?
C145 C146 1.39(1) . ?
